data_4065798
loop_
_publ_author_name
'Beierlein, Christian H.'
'Breit, Bernhard'
'Paz Schmidt, Roberto A.'
'Plattner, Dietmar A.'

_publ_section_title
;
 Online Monitoring of Hydroformylation Intermediates by ESI-MS
;
_journal_issue 11
_journal_name_full Organometallics
_journal_page_first 2521
_journal_paper_doi 10.1021/om100131t
_journal_volume 29
_journal_year 2010
_chemical_formula_moiety 'C42 H39 N2 O2 P2 Rh, C H2 Cl2'
_chemical_formula_sum 'C43 H41 Cl2 N2 O2 P2 Rh'
_chemical_formula_weight 853.53
_chemical_name_systematic
; 
 ? 
;
_space_group_IT_number 14
_symmetry_cell_setting monoclinic
_symmetry_space_group_name_Hall '-P 2yn'
_symmetry_space_group_name_H-M 'P 1 21/n 1'
_atom_sites_solution_hydrogens geom
_atom_sites_solution_primary direct
_atom_sites_solution_secondary difmap
_audit_creation_method SHELXL-97
_cell_angle_alpha 90.00
_cell_angle_beta 99.8347(14)
_cell_angle_gamma 90.00
_cell_formula_units_Z 4
_cell_length_a 11.5843(4)
_cell_length_b 20.4005(5)
_cell_length_c 16.7757(5)
_cell_measurement_reflns_used 15877
_cell_measurement_temperature 293(2)
_cell_measurement_theta_max 27.485
_cell_measurement_theta_min 0.998
_cell_volume 3906.3(2)
_computing_cell_refinement 'HKL Scalepack (Otwinowski & Minor 1997)'
_computing_data_collection 'Collect (Nonius BV, 1997-2000)'
_computing_data_reduction
;
 HKL Denzo and Scalepack (Otwinowski & Minor 1997)
;
_computing_structure_refinement 'SHELXL-97 (Sheldrick, 1997)'
_computing_structure_solution 'SIR-97 (Giacovazzo, 1997)'
_diffrn_ambient_temperature 293(2)
_diffrn_detector_area_resol_mean 9
_diffrn_measured_fraction_theta_full 0.996
_diffrn_measured_fraction_theta_max 0.996
_diffrn_measurement_device '95mm CCD camera on \k-goniostat'
_diffrn_measurement_device_type KappaCCD
_diffrn_measurement_method CCD
_diffrn_radiation_monochromator graphite
_diffrn_radiation_source 'long-fine-focus sealed tube'
_diffrn_radiation_type MoK\a
_diffrn_radiation_wavelength 0.71073
_diffrn_reflns_av_R_equivalents 0.0565
_diffrn_reflns_av_sigmaI/netI 0.0787
_diffrn_reflns_limit_h_max 14
_diffrn_reflns_limit_h_min -15
_diffrn_reflns_limit_k_max 26
_diffrn_reflns_limit_k_min -24
_diffrn_reflns_limit_l_max 21
_diffrn_reflns_limit_l_min -21
_diffrn_reflns_number 27443
_diffrn_reflns_theta_full 27.51
_diffrn_reflns_theta_max 27.51
_diffrn_reflns_theta_min 1.59
_exptl_absorpt_coefficient_mu 0.695
_exptl_absorpt_correction_T_max 0.979
_exptl_absorpt_correction_T_min 0.954
_exptl_absorpt_correction_type multi-scan
_exptl_absorpt_process_details
;
multi-scan from symmetry-related measurements 
 Sortav (Blessing 1995)
;
_exptl_crystal_colour orange
_exptl_crystal_density_diffrn 1.451
_exptl_crystal_density_method 'not measured'
_exptl_crystal_description plate
_exptl_crystal_F_000 1752
_exptl_crystal_size_max 0.15
_exptl_crystal_size_mid 0.10
_exptl_crystal_size_min 0.04
_refine_diff_density_max 0.599
_refine_diff_density_min -0.564
_refine_diff_density_rms 0.074
_refine_ls_extinction_method none
_refine_ls_goodness_of_fit_ref 1.015
_refine_ls_hydrogen_treatment mixed
_refine_ls_matrix_type full
_refine_ls_number_parameters 505
_refine_ls_number_reflns 8941
_refine_ls_number_restraints 12
_refine_ls_restrained_S_all 1.050
_refine_ls_R_factor_all 0.0910
_refine_ls_R_factor_gt 0.0499
_refine_ls_shift/su_max 0.002
_refine_ls_shift/su_mean 0.000
_refine_ls_structure_factor_coef Fsqd
_refine_ls_weighting_details 'calc w=1/[\s^2^(Fo^2^)+(0.0520P)^2^+1.5123P] where P=(Fo^2^+2Fc^2^)/3'
_refine_ls_weighting_scheme calc
_refine_ls_wR_factor_gt 0.1053
_refine_ls_wR_factor_ref 0.1198
_reflns_number_gt 5983
_reflns_number_total 8941
_reflns_threshold_expression >2sigma(I)
_cod_data_source_file om100131t_si_001.cif
_cod_data_source_block jg008
_cod_original_sg_symbol_H-M 'P 2(1)/n'
_cod_database_code 4065798

loop_
_symmetry_equiv_pos_as_xyz
'x, y, z'
'-x+1/2, y+1/2, -z+1/2'
'-x, -y, -z'
'x-1/2, -y-1/2, z-1/2'

loop_
_atom_site_label
_atom_site_type_symbol
_atom_site_fract_x
_atom_site_fract_y
_atom_site_fract_z
_atom_site_U_iso_or_equiv
_atom_site_adp_type
_atom_site_occupancy
_atom_site_symmetry_multiplicity
_atom_site_calc_flag
_atom_site_refinement_flags
_atom_site_disorder_assembly
_atom_site_disorder_group
Rh1 Rh 0.46074(2) 0.642213(13) 0.695241(16) 0.03914(10) Uani 1 1 d . . .
P1 P 0.51012(7) 0.59284(4) 0.82432(6) 0.0389(2) Uani 1 1 d . . .
P2 P 0.59198(8) 0.73802(5) 0.68689(6) 0.0429(2) Uani 1 1 d . . .
O1 O 0.0838(3) 0.55136(18) 0.7910(2) 0.0790(9) Uani 1 1 d . . .
O2 O 0.2497(2) 0.69150(13) 0.80324(16) 0.0535(6) Uani 1 1 d . . .
N1 N 0.2817(3) 0.55967(18) 0.8185(2) 0.0483(8) Uani 1 1 d . . .
H1 H 0.275(3) 0.5958(17) 0.810(2) 0.037(11) Uiso 1 1 d . . .
N2 N 0.4128(2) 0.72561(13) 0.75443(16) 0.0395(6) Uani 1 1 d . . .
C1 C 0.3930(3) 0.53422(17) 0.8340(2) 0.0439(8) Uani 1 1 d . . .
C2 C 0.4069(4) 0.46877(19) 0.8472(3) 0.0609(11) Uani 1 1 d . . .
H2 H 0.4811 0.4502 0.8589 0.073 Uiso 1 1 calc R . .
C3 C 0.3048(5) 0.4296(2) 0.8426(3) 0.0790(14) Uani 1 1 d . . .
H3 H 0.3127 0.3847 0.8515 0.095 Uiso 1 1 calc R . .
C4 C 0.1967(4) 0.4558(2) 0.8258(3) 0.0740(14) Uani 1 1 d . . .
H4 H 0.1318 0.4286 0.8238 0.089 Uiso 1 1 calc R . .
C5 C 0.1797(4) 0.5239(2) 0.8110(2) 0.0586(11) Uani 1 1 d . . .
C6 C 0.5144(3) 0.64563(16) 0.9126(2) 0.0406(8) Uani 1 1 d . . .
C7 C 0.4445(3) 0.63789(19) 0.9713(2) 0.0524(9) Uani 1 1 d . . .
H7 H 0.3893 0.6044 0.9662 0.063 Uiso 1 1 calc R . .
C8 C 0.4561(4) 0.6796(2) 1.0378(3) 0.0687(12) Uani 1 1 d . . .
H8 H 0.4097 0.6734 1.0773 0.082 Uiso 1 1 calc R . .
C9 C 0.5355(5) 0.7294(2) 1.0450(3) 0.0748(13) Uani 1 1 d . . .
H9 H 0.5426 0.7575 1.0892 0.090 Uiso 1 1 calc R . .
C10 C 0.6048(4) 0.7382(2) 0.9874(3) 0.0716(13) Uani 1 1 d . . .
H10 H 0.6590 0.7723 0.9926 0.086 Uiso 1 1 calc R . .
C11 C 0.5942(3) 0.6966(2) 0.9217(2) 0.0558(10) Uani 1 1 d . . .
H11 H 0.6416 0.7030 0.8829 0.067 Uiso 1 1 calc R . .
C12 C 0.6441(3) 0.54556(17) 0.8561(2) 0.0437(8) Uani 1 1 d . . .
C13 C 0.6700(3) 0.51718(18) 0.9330(2) 0.0525(9) Uani 1 1 d . . .
H13 H 0.6168 0.5207 0.9684 0.063 Uiso 1 1 calc R . .
C14 C 0.7738(4) 0.4841(2) 0.9565(3) 0.0614(11) Uani 1 1 d . . .
H14 H 0.7895 0.4645 1.0073 0.074 Uiso 1 1 calc R . .
C15 C 0.8547(4) 0.4799(2) 0.9050(3) 0.0621(11) Uani 1 1 d . . .
H15 H 0.9250 0.4578 0.9211 0.075 Uiso 1 1 calc R . .
C16 C 0.8315(3) 0.5083(2) 0.8306(3) 0.0638(11) Uani 1 1 d . . .
H16 H 0.8867 0.5060 0.7964 0.077 Uiso 1 1 calc R . .
C17 C 0.7263(3) 0.54060(19) 0.8052(2) 0.0526(10) Uani 1 1 d . . .
H17 H 0.7108 0.5591 0.7538 0.063 Uiso 1 1 calc R . .
C18 C 0.4955(3) 0.77302(17) 0.7513(2) 0.0427(8) Uani 1 1 d . . .
C19 C 0.4960(4) 0.8312(2) 0.7899(3) 0.0578(10) Uani 1 1 d . . .
H19 H 0.5534 0.8625 0.7865 0.069 Uiso 1 1 calc R . .
C20 C 0.4068(4) 0.8428(2) 0.8353(3) 0.0633(11) Uani 1 1 d . . .
H20 H 0.4050 0.8821 0.8631 0.076 Uiso 1 1 calc R . .
C21 C 0.3242(4) 0.7974(2) 0.8386(2) 0.0563(10) Uani 1 1 d . . .
H21 H 0.2649 0.8066 0.8679 0.068 Uiso 1 1 calc R . .
C22 C 0.3237(3) 0.73520(18) 0.7987(2) 0.0446(8) Uani 1 1 d . . .
C23 C 0.5590(3) 0.78602(17) 0.5943(2) 0.0430(8) Uani 1 1 d . . .
C24 C 0.4550(3) 0.82101(18) 0.5739(2) 0.0503(9) Uani 1 1 d . . .
H24 H 0.4018 0.8224 0.6096 0.060 Uiso 1 1 calc R . .
C25 C 0.4302(4) 0.85391(19) 0.5004(3) 0.0598(11) Uani 1 1 d . . .
H25 H 0.3604 0.8770 0.4871 0.072 Uiso 1 1 calc R . .
C26 C 0.5081(4) 0.8525(2) 0.4475(2) 0.0622(11) Uani 1 1 d . . .
H26 H 0.4914 0.8751 0.3988 0.075 Uiso 1 1 calc R . .
C27 C 0.6101(4) 0.8179(2) 0.4660(2) 0.0640(11) Uani 1 1 d . . .
H27 H 0.6620 0.8167 0.4295 0.077 Uiso 1 1 calc R . .
C28 C 0.6368(4) 0.7846(2) 0.5389(2) 0.0555(10) Uani 1 1 d . . .
H28 H 0.7065 0.7613 0.5511 0.067 Uiso 1 1 calc R . .
C29 C 0.7412(3) 0.7652(2) 0.7264(2) 0.0544(10) Uani 1 1 d . . .
C30 C 0.7727(4) 0.8305(3) 0.7309(3) 0.0778(14) Uani 1 1 d . . .
H30 H 0.7157 0.8623 0.7159 0.093 Uiso 1 1 calc R . .
C31 C 0.8883(6) 0.8497(4) 0.7576(4) 0.112(2) Uani 1 1 d . . .
H31 H 0.9080 0.8939 0.7634 0.134 Uiso 1 1 calc R . .
C32 C 0.9734(6) 0.8015(6) 0.7753(4) 0.145(4) Uani 1 1 d . . .
H32 H 1.0511 0.8138 0.7919 0.173 Uiso 1 1 calc R . .
C33 C 0.9454(5) 0.7368(4) 0.7690(4) 0.123(3) Uani 1 1 d . . .
H33 H 1.0036 0.7050 0.7800 0.148 Uiso 1 1 calc R . .
C34 C 0.8279(4) 0.7183(3) 0.7457(3) 0.0883(17) Uani 1 1 d . . .
H34 H 0.8080 0.6741 0.7431 0.106 Uiso 1 1 calc R . .
C35 C 0.4773(4) 0.5423(2) 0.6465(3) 0.0608(11) Uani 1 1 d D . .
H35 H 0.527(3) 0.5155(18) 0.686(2) 0.073 Uiso 1 1 d D . .
C36 C 0.5350(4) 0.5858(2) 0.6051(3) 0.0602(11) Uani 1 1 d D . .
H36 H 0.6189(12) 0.585(2) 0.624(2) 0.072 Uiso 1 1 d D . .
C37 C 0.4919(6) 0.6110(3) 0.5213(3) 0.104(2) Uani 1 1 d . . .
H37A H 0.5522 0.6389 0.5058 0.124 Uiso 1 1 calc R . .
H37B H 0.4818 0.5740 0.4845 0.124 Uiso 1 1 calc R . .
C38 C 0.3798(4) 0.6488(2) 0.5101(3) 0.0664(12) Uani 1 1 d . . .
H38A H 0.3189 0.6228 0.4780 0.080 Uiso 1 1 calc R . .
H38B H 0.3894 0.6884 0.4798 0.080 Uiso 1 1 calc R . .
C39 C 0.3399(3) 0.6678(2) 0.5883(2) 0.0514(9) Uani 1 1 d D . .
H39 H 0.327(3) 0.7147(6) 0.589(2) 0.062 Uiso 1 1 d D . .
C40 C 0.2839(3) 0.6251(2) 0.6347(2) 0.0536(10) Uani 1 1 d D . .
H40 H 0.240(3) 0.6447(17) 0.672(2) 0.064 Uiso 1 1 d D . .
C41 C 0.2567(4) 0.5547(2) 0.6118(3) 0.0683(12) Uani 1 1 d . . .
H41A H 0.2104 0.5362 0.6493 0.082 Uiso 1 1 calc R . .
H41B H 0.2093 0.5535 0.5583 0.082 Uiso 1 1 calc R . .
C42 C 0.3614(5) 0.5130(3) 0.6119(4) 0.106(2) Uani 1 1 d . . .
H42A H 0.3637 0.5002 0.5565 0.127 Uiso 1 1 calc R . .
H42B H 0.3516 0.4733 0.6418 0.127 Uiso 1 1 calc R . .
C43 C 0.0767(7) 0.4384(2) 0.3827(5) 0.195(5) Uani 1 1 d D . .
H43A H 0.0130 0.4509 0.4103 0.234 Uiso 0.210(4) 1 calc PR A 1
H43B H 0.0439 0.4236 0.3286 0.234 Uiso 0.210(4) 1 calc PR A 1
H43C H 0.0946 0.4210 0.3324 0.234 Uiso 0.790(4) 1 calc PR B 2
H43D H -0.0078 0.4380 0.3789 0.234 Uiso 0.790(4) 1 calc PR B 2
Cl1A Cl 0.1689(6) 0.5034(3) 0.3783(5) 0.078(2) Uani 0.210(4) 1 d PD A 1
Cl2A Cl 0.1583(7) 0.3780(4) 0.4346(7) 0.102(4) Uani 0.210(4) 1 d PD A 1
Cl1B Cl 0.1225(6) 0.51467(16) 0.3923(3) 0.261(4) Uani 0.790(4) 1 d PD A 2
Cl2B Cl 0.1345(6) 0.3896(2) 0.4572(3) 0.228(3) Uani 0.790(4) 1 d PD A 2

loop_
_atom_site_aniso_label
_atom_site_aniso_U_11
_atom_site_aniso_U_22
_atom_site_aniso_U_33
_atom_site_aniso_U_23
_atom_site_aniso_U_13
_atom_site_aniso_U_12
Rh1 0.03375(15) 0.04636(17) 0.03814(16) -0.00020(12) 0.00851(11) 0.00408(12)
P1 0.0313(4) 0.0430(5) 0.0433(5) 0.0033(4) 0.0088(4) -0.0012(4)
P2 0.0382(5) 0.0490(5) 0.0427(5) 0.0060(4) 0.0106(4) 0.0024(4)
O1 0.0379(16) 0.109(3) 0.090(2) -0.009(2) 0.0113(15) -0.0192(16)
O2 0.0420(14) 0.0622(17) 0.0605(17) -0.0035(13) 0.0207(12) 0.0016(13)
N1 0.0383(17) 0.055(2) 0.054(2) 0.0017(16) 0.0136(14) -0.0091(16)
N2 0.0365(15) 0.0464(16) 0.0366(16) 0.0020(12) 0.0092(12) 0.0034(12)
C1 0.0398(19) 0.049(2) 0.044(2) -0.0003(16) 0.0102(16) -0.0094(16)
C2 0.057(2) 0.048(2) 0.077(3) 0.002(2) 0.011(2) -0.0112(19)
C3 0.087(4) 0.054(3) 0.099(4) -0.001(2) 0.024(3) -0.024(3)
C4 0.064(3) 0.084(3) 0.077(3) -0.012(3) 0.019(2) -0.040(3)
C5 0.048(2) 0.078(3) 0.052(2) -0.009(2) 0.0151(19) -0.022(2)
C6 0.0366(17) 0.0434(19) 0.0402(19) 0.0007(15) 0.0022(14) -0.0001(15)
C7 0.045(2) 0.056(2) 0.056(2) -0.0017(19) 0.0111(18) 0.0001(18)
C8 0.066(3) 0.087(3) 0.056(3) -0.006(2) 0.018(2) 0.011(3)
C9 0.085(3) 0.075(3) 0.057(3) -0.019(2) -0.011(3) 0.007(3)
C10 0.076(3) 0.066(3) 0.065(3) -0.006(2) -0.010(3) -0.020(2)
C11 0.049(2) 0.065(2) 0.050(2) 0.004(2) 0.0003(18) -0.0127(19)
C12 0.0338(17) 0.0428(19) 0.055(2) 0.0038(16) 0.0078(16) 0.0012(15)
C13 0.048(2) 0.055(2) 0.055(2) 0.0099(18) 0.0099(18) 0.0048(18)
C14 0.057(2) 0.059(2) 0.065(3) 0.015(2) 0.003(2) 0.008(2)
C15 0.045(2) 0.057(2) 0.079(3) 0.004(2) -0.004(2) 0.0119(19)
C16 0.043(2) 0.078(3) 0.074(3) 0.006(2) 0.020(2) 0.007(2)
C17 0.0379(19) 0.064(2) 0.058(2) 0.0112(19) 0.0153(18) 0.0074(17)
C18 0.0436(19) 0.047(2) 0.0388(19) 0.0054(15) 0.0092(16) 0.0022(16)
C19 0.066(3) 0.047(2) 0.062(3) -0.0061(19) 0.018(2) -0.0047(19)
C20 0.078(3) 0.055(2) 0.061(3) -0.015(2) 0.024(2) 0.002(2)
C21 0.059(2) 0.059(2) 0.055(2) -0.0068(19) 0.021(2) 0.012(2)
C22 0.0386(19) 0.055(2) 0.041(2) 0.0031(16) 0.0099(16) 0.0085(17)
C23 0.0448(19) 0.0443(19) 0.041(2) 0.0027(15) 0.0096(16) 0.0012(16)
C24 0.051(2) 0.048(2) 0.052(2) 0.0038(17) 0.0097(18) 0.0054(17)
C25 0.060(3) 0.054(2) 0.060(3) 0.003(2) -0.006(2) 0.0005(19)
C26 0.081(3) 0.061(3) 0.041(2) 0.0103(19) 0.001(2) -0.001(2)
C27 0.081(3) 0.073(3) 0.044(2) 0.002(2) 0.027(2) -0.012(2)
C28 0.054(2) 0.061(2) 0.054(2) 0.0032(19) 0.0135(19) 0.0003(19)
C29 0.043(2) 0.074(3) 0.045(2) 0.0166(19) 0.0080(17) -0.0066(19)
C30 0.061(3) 0.094(4) 0.080(3) -0.003(3) 0.015(3) -0.018(3)
C31 0.082(4) 0.159(6) 0.093(5) -0.013(4) 0.012(4) -0.063(4)
C32 0.063(4) 0.271(11) 0.086(5) 0.057(6) -0.026(3) -0.062(6)
C33 0.049(3) 0.202(8) 0.115(5) 0.080(5) 0.005(3) 0.013(4)
C34 0.052(3) 0.118(4) 0.093(4) 0.049(3) 0.008(3) 0.008(3)
C35 0.059(3) 0.058(2) 0.065(3) -0.014(2) 0.008(2) 0.011(2)
C36 0.061(3) 0.068(3) 0.054(3) -0.010(2) 0.016(2) 0.023(2)
C37 0.132(5) 0.132(5) 0.051(3) -0.005(3) 0.028(3) 0.059(4)
C38 0.066(3) 0.086(3) 0.045(2) 0.000(2) 0.005(2) 0.005(2)
C39 0.044(2) 0.062(2) 0.047(2) -0.0046(19) 0.0006(17) 0.0057(18)
C40 0.038(2) 0.076(3) 0.046(2) -0.0094(19) 0.0044(17) 0.0054(18)
C41 0.060(3) 0.084(3) 0.061(3) -0.010(2) 0.011(2) -0.019(2)
C42 0.089(4) 0.078(4) 0.147(6) -0.051(4) 0.011(4) -0.006(3)
C43 0.085(5) 0.376(17) 0.116(7) 0.014(9) -0.008(5) -0.012(8)
Cl1A 0.078(4) 0.098(6) 0.060(4) -0.018(4) 0.018(3) 0.017(4)
Cl2A 0.071(4) 0.117(7) 0.122(9) 0.034(6) 0.030(5) 0.032(4)
Cl1B 0.502(9) 0.120(2) 0.110(3) -0.041(2) -0.090(4) 0.111(4)
Cl2B 0.394(8) 0.179(4) 0.114(3) 0.024(3) 0.050(4) -0.075(4)

loop_
_atom_type_symbol
_atom_type_description
_atom_type_scat_dispersion_real
_atom_type_scat_dispersion_imag
_atom_type_scat_source
C C 0.0033 0.0016 'International Tables Vol C Tables 4.2.6.8 and 6.1.1.4'
H H 0.0000 0.0000 'International Tables Vol C Tables 4.2.6.8 and 6.1.1.4'
N N 0.0061 0.0033 'International Tables Vol C Tables 4.2.6.8 and 6.1.1.4'
O O 0.0106 0.0060 'International Tables Vol C Tables 4.2.6.8 and 6.1.1.4'
P P 0.1023 0.0942 'International Tables Vol C Tables 4.2.6.8 and 6.1.1.4'
Rh Rh -1.1178 0.9187 'International Tables Vol C Tables 4.2.6.8 and 6.1.1.4'
Cl Cl 0.1484 0.1585 'International Tables Vol C Tables 4.2.6.8 and 6.1.1.4'

loop_
_geom_angle_atom_site_label_1
_geom_angle_atom_site_label_2
_geom_angle_atom_site_label_3
_geom_angle
N2 Rh1 C39 90.63(13)
N2 Rh1 C40 92.69(13)
C39 Rh1 C40 37.97(15)
N2 Rh1 C36 157.29(15)
C39 Rh1 C36 80.08(15)
C40 Rh1 C36 92.52(16)
N2 Rh1 C35 165.82(15)
C39 Rh1 C35 90.00(16)
C40 Rh1 C35 79.20(16)
C36 Rh1 C35 36.20(16)
N2 Rh1 P1 87.37(8)
C39 Rh1 P1 152.89(11)
C40 Rh1 P1 115.09(12)
C36 Rh1 P1 110.23(12)
C35 Rh1 P1 85.63(13)
N2 Rh1 P2 66.63(8)
C39 Rh1 P2 94.58(11)
C40 Rh1 P2 129.79(12)
C36 Rh1 P2 93.31(13)
C35 Rh1 P2 127.42(12)
P1 Rh1 P2 109.28(3)
C6 P1 C12 99.86(16)
C6 P1 C1 103.32(16)
C12 P1 C1 103.53(16)
C6 P1 Rh1 117.37(11)
C12 P1 Rh1 123.48(12)
C1 P1 Rh1 106.92(12)
C23 P2 C18 103.52(16)
C23 P2 C29 101.19(17)
C18 P2 C29 107.65(18)
C23 P2 Rh1 115.35(12)
C18 P2 Rh1 80.38(11)
C29 P2 Rh1 139.87(13)
C1 N1 C5 125.5(4)
C1 N1 H1 118(3)
C5 N1 H1 116(3)
C18 N2 C22 120.8(3)
C18 N2 Rh1 108.2(2)
C22 N2 Rh1 130.7(2)
C2 C1 N1 118.9(3)
C2 C1 P1 125.8(3)
N1 C1 P1 114.9(3)
C1 C2 C3 118.0(4)
C1 C2 H2 121.0
C3 C2 H2 121.0
C4 C3 C2 121.7(4)
C4 C3 H3 119.2
C2 C3 H3 119.2
C3 C4 C5 121.4(4)
C3 C4 H4 119.3
C5 C4 H4 119.3
O1 C5 N1 120.2(4)
O1 C5 C4 125.6(4)
N1 C5 C4 114.3(4)
C11 C6 C7 117.8(3)
C11 C6 P1 117.3(3)
C7 C6 P1 124.9(3)
C6 C7 C8 120.8(4)
C6 C7 H7 119.6
C8 C7 H7 119.6
C9 C8 C7 119.9(4)
C9 C8 H8 120.0
C7 C8 H8 120.0
C8 C9 C10 120.3(4)
C8 C9 H9 119.9
C10 C9 H9 119.9
C9 C10 C11 119.9(4)
C9 C10 H10 120.0
C11 C10 H10 120.0
C10 C11 C6 121.2(4)
C10 C11 H11 119.4
C6 C11 H11 119.4
C17 C12 C13 118.3(3)
C17 C12 P1 119.8(3)
C13 C12 P1 121.7(3)
C14 C13 C12 120.5(4)
C14 C13 H13 119.8
C12 C13 H13 119.8
C13 C14 C15 120.2(4)
C13 C14 H14 119.9
C15 C14 H14 119.9
C16 C15 C14 119.9(4)
C16 C15 H15 120.0
C14 C15 H15 120.0
C15 C16 C17 120.6(4)
C15 C16 H16 119.7
C17 C16 H16 119.7
C12 C17 C16 120.4(4)
C12 C17 H17 119.8
C16 C17 H17 119.8
C19 C18 N2 123.2(3)
C19 C18 P2 132.3(3)
N2 C18 P2 104.5(2)
C18 C19 C20 117.7(4)
C18 C19 H19 121.2
C20 C19 H19 121.2
C21 C20 C19 120.2(4)
C21 C20 H20 119.9
C19 C20 H20 119.9
C20 C21 C22 122.7(4)
C20 C21 H21 118.7
C22 C21 H21 118.7
O2 C22 N2 120.9(3)
O2 C22 C21 123.6(3)
N2 C22 C21 115.5(3)
C24 C23 C28 118.4(3)
C24 C23 P2 122.2(3)
C28 C23 P2 119.3(3)
C25 C24 C23 120.3(4)
C25 C24 H24 119.8
C23 C24 H24 119.8
C26 C25 C24 120.4(4)
C26 C25 H25 119.8
C24 C25 H25 119.8
C27 C26 C25 120.2(4)
C27 C26 H26 119.9
C25 C26 H26 119.9
C26 C27 C28 120.5(4)
C26 C27 H27 119.8
C28 C27 H27 119.8
C27 C28 C23 120.2(4)
C27 C28 H28 119.9
C23 C28 H28 119.9
C30 C29 C34 118.7(4)
C30 C29 P2 122.5(3)
C34 C29 P2 118.6(4)
C29 C30 C31 121.3(6)
C29 C30 H30 119.3
C31 C30 H30 119.3
C32 C31 C30 118.5(7)
C32 C31 H31 120.8
C30 C31 H31 120.8
C33 C32 C31 121.3(6)
C33 C32 H32 119.3
C31 C32 H32 119.3
C32 C33 C34 119.4(6)
C32 C33 H33 120.3
C34 C33 H33 120.3
C29 C34 C33 120.7(6)
C29 C34 H34 119.7
C33 C34 H34 119.7
C36 C35 C42 123.2(5)
C36 C35 Rh1 70.8(2)
C42 C35 Rh1 112.5(3)
C36 C35 H35 115(3)
C42 C35 H35 115(3)
Rh1 C35 H35 110(3)
C35 C36 C37 125.7(5)
C35 C36 Rh1 73.0(2)
C37 C36 Rh1 111.1(3)
C35 C36 H36 112(3)
C37 C36 H36 118(3)
Rh1 C36 H36 106(3)
C38 C37 C36 116.0(4)
C38 C37 H37A 108.3
C36 C37 H37A 108.3
C38 C37 H37B 108.3
C36 C37 H37B 108.3
H37A C37 H37B 107.4
C37 C38 C39 114.2(4)
C37 C38 H38A 108.7
C39 C38 H38A 108.7
C37 C38 H38B 108.7
C39 C38 H38B 108.7
H38A C38 H38B 107.6
C40 C39 C38 124.3(4)
C40 C39 Rh1 71.4(2)
C38 C39 Rh1 114.3(3)
C40 C39 H39 121(2)
C38 C39 H39 110(2)
Rh1 C39 H39 108(2)
C39 C40 C41 123.2(4)
C39 C40 Rh1 70.6(2)
C41 C40 Rh1 114.5(3)
C39 C40 H40 117(2)
C41 C40 H40 117(2)
Rh1 C40 H40 101(3)
C42 C41 C40 114.3(4)
C42 C41 H41A 108.7
C40 C41 H41A 108.7
C42 C41 H41B 108.7
C40 C41 H41B 108.7
H41A C41 H41B 107.6
C41 C42 C35 116.9(4)
C41 C42 H42A 108.1
C35 C42 H42A 108.1
C41 C42 H42B 108.1
C35 C42 H42B 108.1
H42A C42 H42B 107.3
Cl1B C43 Cl2B 114.5(5)
Cl1B C43 Cl2A 119.6(7)
Cl2B C43 Cl1A 109.0(6)
Cl2A C43 Cl1A 106.7(5)
Cl1B C43 H43A 87.9
Cl2B C43 H43A 92.3
Cl2A C43 H43A 110.4
Cl1A C43 H43A 110.4
Cl1B C43 H43B 117.1
Cl2B C43 H43B 124.4
Cl2A C43 H43B 110.4
Cl1A C43 H43B 110.4
H43A C43 H43B 108.6
Cl1B C43 H43C 108.6
Cl2B C43 H43C 108.6
Cl2A C43 H43C 89.9
Cl1A C43 H43C 91.1
H43A C43 H43C 143.5
Cl1B C43 H43D 108.6
Cl2B C43 H43D 108.6
Cl2A C43 H43D 119.6
Cl1A C43 H43D 129.3
H43B C43 H43D 72.9
H43C C43 H43D 107.6

loop_
_geom_bond_atom_site_label_1
_geom_bond_atom_site_label_2
_geom_bond_distance
Rh1 N2 2.092(3)
Rh1 C39 2.143(4)
Rh1 C40 2.153(4)
Rh1 C36 2.190(4)
Rh1 C35 2.217(4)
Rh1 P1 2.3680(9)
Rh1 P2 2.4948(10)
P1 C6 1.824(4)
P1 C12 1.827(3)
P1 C1 1.837(3)
P2 C23 1.821(4)
P2 C18 1.827(4)
P2 C29 1.829(4)
O1 C5 1.237(5)
O2 C22 1.247(4)
N1 C1 1.373(5)
N1 C5 1.376(5)
N1 H1 0.75(3)
N2 C18 1.369(4)
N2 C22 1.386(4)
C1 C2 1.358(5)
C2 C3 1.418(6)
C2 H2 0.9300
C3 C4 1.345(7)
C3 H3 0.9300
C4 C5 1.421(6)
C4 H4 0.9300
C6 C11 1.383(5)
C6 C7 1.387(5)
C7 C8 1.390(6)
C7 H7 0.9300
C8 C9 1.362(7)
C8 H8 0.9300
C9 C10 1.370(7)
C9 H9 0.9300
C10 C11 1.380(6)
C10 H10 0.9300
C11 H11 0.9300
C12 C17 1.387(5)
C12 C13 1.399(5)
C13 C14 1.376(5)
C13 H13 0.9300
C14 C15 1.383(6)
C14 H14 0.9300
C15 C16 1.360(6)
C15 H15 0.9300
C16 C17 1.387(5)
C16 H16 0.9300
C17 H17 0.9300
C18 C19 1.352(5)
C19 C20 1.404(6)
C19 H19 0.9300
C20 C21 1.340(6)
C20 H20 0.9300
C21 C22 1.433(5)
C21 H21 0.9300
C23 C24 1.392(5)
C23 C28 1.401(5)
C24 C25 1.389(5)
C24 H24 0.9300
C25 C26 1.369(6)
C25 H25 0.9300
C26 C27 1.366(6)
C26 H26 0.9300
C27 C28 1.387(6)
C27 H27 0.9300
C28 H28 0.9300
C29 C30 1.380(6)
C29 C34 1.385(6)
C30 C31 1.394(7)
C30 H30 0.9300
C31 C32 1.388(11)
C31 H31 0.9300
C32 C33 1.361(11)
C32 H32 0.9300
C33 C34 1.401(8)
C33 H33 0.9300
C34 H34 0.9300
C35 C36 1.369(6)
C35 C42 1.493(7)
C35 H35 0.966(10)
C36 C37 1.500(7)
C36 H36 0.969(10)
C37 C38 1.495(7)
C37 H37A 0.9700
C37 H37B 0.9700
C38 C39 1.514(6)
C38 H38A 0.9700
C38 H38B 0.9700
C39 C40 1.398(6)
C39 H39 0.969(10)
C40 C41 1.508(6)
C40 H40 0.963(10)
C41 C42 1.481(7)
C41 H41A 0.9700
C41 H41B 0.9700
C42 H42A 0.9700
C42 H42B 0.9700
C43 Cl1B 1.643(5)
C43 Cl2B 1.647(5)
C43 Cl2A 1.700(6)
C43 Cl1A 1.712(6)
C43 H43A 0.9700
C43 H43B 0.9700
C43 H43C 0.9700
C43 H43D 0.9700

loop_
_geom_hbond_atom_site_label_D
_geom_hbond_atom_site_label_H
_geom_hbond_atom_site_label_A
_geom_hbond_distance_DH
_geom_hbond_distance_HA
_geom_hbond_distance_DA
_geom_hbond_angle_DHA
N1 H1 O2 0.75(3) 1.97(4) 2.721(5) 172(4)

loop_
_geom_torsion_atom_site_label_1
_geom_torsion_atom_site_label_2
_geom_torsion_atom_site_label_3
_geom_torsion_atom_site_label_4
_geom_torsion
N2 Rh1 P1 C6 -10.80(15)
C39 Rh1 P1 C6 -97.0(3)
C40 Rh1 P1 C6 -102.54(17)
C36 Rh1 P1 C6 154.50(19)
C35 Rh1 P1 C6 -178.46(17)
P2 Rh1 P1 C6 53.31(13)
N2 Rh1 P1 C12 -135.78(16)
C39 Rh1 P1 C12 138.0(3)
C40 Rh1 P1 C12 132.48(18)
C36 Rh1 P1 C12 29.5(2)
C35 Rh1 P1 C12 56.56(18)
P2 Rh1 P1 C12 -71.68(15)
N2 Rh1 P1 C1 104.59(14)
C39 Rh1 P1 C1 18.4(3)
C40 Rh1 P1 C1 12.85(18)
C36 Rh1 P1 C1 -90.12(18)
C35 Rh1 P1 C1 -63.07(17)
P2 Rh1 P1 C1 168.69(12)
N2 Rh1 P2 C23 -97.15(15)
C39 Rh1 P2 C23 -8.45(16)
C40 Rh1 P2 C23 -24.21(19)
C36 Rh1 P2 C23 71.84(17)
C35 Rh1 P2 C23 85.1(2)
P1 Rh1 P2 C23 -175.38(13)
N2 Rh1 P2 C18 3.33(14)
C39 Rh1 P2 C18 92.03(15)
C40 Rh1 P2 C18 76.28(18)
C36 Rh1 P2 C18 172.33(16)
C35 Rh1 P2 C18 -174.45(19)
P1 Rh1 P2 C18 -74.89(12)
N2 Rh1 P2 C29 109.4(2)
C39 Rh1 P2 C29 -161.9(2)
C40 Rh1 P2 C29 -177.7(2)
C36 Rh1 P2 C29 -81.6(2)
C35 Rh1 P2 C29 -68.4(3)
P1 Rh1 P2 C29 31.1(2)
C39 Rh1 N2 C18 -99.3(2)
C40 Rh1 N2 C18 -137.3(2)
C36 Rh1 N2 C18 -34.2(5)
C35 Rh1 N2 C18 168.2(5)
P1 Rh1 N2 C18 107.7(2)
P2 Rh1 N2 C18 -4.62(19)
C39 Rh1 N2 C22 87.5(3)
C40 Rh1 N2 C22 49.6(3)
C36 Rh1 N2 C22 152.7(4)
C35 Rh1 N2 C22 -5.0(7)
P1 Rh1 N2 C22 -65.4(3)
P2 Rh1 N2 C22 -177.8(3)
C5 N1 C1 C2 -3.4(6)
C5 N1 C1 P1 170.6(3)
C6 P1 C1 C2 -114.5(4)
C12 P1 C1 C2 -10.7(4)
Rh1 P1 C1 C2 121.0(4)
C6 P1 C1 N1 72.0(3)
C12 P1 C1 N1 175.8(3)
Rh1 P1 C1 N1 -52.4(3)
N1 C1 C2 C3 1.2(6)
P1 C1 C2 C3 -172.0(3)
C1 C2 C3 C4 0.0(7)
C2 C3 C4 C5 0.6(8)
C1 N1 C5 O1 -174.6(4)
C1 N1 C5 C4 3.8(6)
C3 C4 C5 O1 176.0(5)
C3 C4 C5 N1 -2.3(7)
C12 P1 C6 C11 74.6(3)
C1 P1 C6 C11 -178.8(3)
Rh1 P1 C6 C11 -61.5(3)
C12 P1 C6 C7 -104.6(3)
C1 P1 C6 C7 1.9(4)
Rh1 P1 C6 C7 119.3(3)
C11 C6 C7 C8 -1.0(6)
P1 C6 C7 C8 178.2(3)
C6 C7 C8 C9 1.1(7)
C7 C8 C9 C10 -0.6(7)
C8 C9 C10 C11 0.1(7)
C9 C10 C11 C6 0.0(7)
C7 C6 C11 C10 0.5(6)
P1 C6 C11 C10 -178.8(3)
C6 P1 C12 C17 -128.4(3)
C1 P1 C12 C17 125.2(3)
Rh1 P1 C12 C17 4.0(4)
C6 P1 C12 C13 47.6(3)
C1 P1 C12 C13 -58.8(3)
Rh1 P1 C12 C13 180.0(3)
C17 C12 C13 C14 -1.3(6)
P1 C12 C13 C14 -177.3(3)
C12 C13 C14 C15 1.5(6)
C13 C14 C15 C16 -0.3(7)
C14 C15 C16 C17 -1.0(7)
C13 C12 C17 C16 -0.1(6)
P1 C12 C17 C16 176.0(3)
C15 C16 C17 C12 1.2(7)
C22 N2 C18 C19 -0.3(5)
Rh1 N2 C18 C19 -174.2(3)
C22 N2 C18 P2 179.9(2)
Rh1 N2 C18 P2 6.0(2)
C23 P2 C18 C19 -70.7(4)
C29 P2 C18 C19 35.9(4)
Rh1 P2 C18 C19 175.4(4)
C23 P2 C18 N2 109.1(2)
C29 P2 C18 N2 -144.3(2)
Rh1 P2 C18 N2 -4.8(2)
N2 C18 C19 C20 0.1(6)
P2 C18 C19 C20 179.8(3)
C18 C19 C20 C21 -0.7(7)
C19 C20 C21 C22 1.6(7)
C18 N2 C22 O2 -178.3(3)
Rh1 N2 C22 O2 -5.9(5)
C18 N2 C22 C21 1.0(5)
Rh1 N2 C22 C21 173.4(2)
C20 C21 C22 O2 177.6(4)
C20 C21 C22 N2 -1.7(6)
C18 P2 C23 C24 -20.6(3)
C29 P2 C23 C24 -132.0(3)
Rh1 P2 C23 C24 65.1(3)
C18 P2 C23 C28 163.6(3)
C29 P2 C23 C28 52.2(3)
Rh1 P2 C23 C28 -110.7(3)
C28 C23 C24 C25 -0.4(6)
P2 C23 C24 C25 -176.3(3)
C23 C24 C25 C26 -0.3(6)
C24 C25 C26 C27 0.9(6)
C25 C26 C27 C28 -0.9(7)
C26 C27 C28 C23 0.2(6)
C24 C23 C28 C27 0.5(6)
P2 C23 C28 C27 176.4(3)
C23 P2 C29 C30 47.3(4)
C18 P2 C29 C30 -61.0(4)
Rh1 P2 C29 C30 -157.0(3)
C23 P2 C29 C34 -126.8(4)
C18 P2 C29 C34 124.9(4)
Rh1 P2 C29 C34 28.9(5)
C34 C29 C30 C31 -2.7(7)
P2 C29 C30 C31 -176.8(4)
C29 C30 C31 C32 3.7(9)
C30 C31 C32 C33 -1.6(11)
C31 C32 C33 C34 -1.3(11)
C30 C29 C34 C33 -0.3(8)
P2 C29 C34 C33 174.1(4)
C32 C33 C34 C29 2.3(10)
N2 Rh1 C35 C36 165.6(5)
C39 Rh1 C35 C36 73.0(3)
C40 Rh1 C35 C36 109.7(3)
P1 Rh1 C35 C36 -133.8(3)
P2 Rh1 C35 C36 -22.7(3)
N2 Rh1 C35 C42 46.7(8)
C39 Rh1 C35 C42 -45.8(4)
C40 Rh1 C35 C42 -9.2(4)
C36 Rh1 C35 C42 -118.9(5)
P1 Rh1 C35 C42 107.4(4)
P2 Rh1 C35 C42 -141.6(4)
C42 C35 C36 C37 0.9(7)
Rh1 C35 C36 C37 -104.0(4)
C42 C35 C36 Rh1 104.9(4)
N2 Rh1 C36 C35 -170.9(3)
C39 Rh1 C36 C35 -103.8(3)
C40 Rh1 C36 C35 -67.8(3)
P1 Rh1 C36 C35 50.1(3)
P2 Rh1 C36 C35 162.1(3)
N2 Rh1 C36 C37 -48.5(6)
C39 Rh1 C36 C37 18.6(4)
C40 Rh1 C36 C37 54.6(4)
C35 Rh1 C36 C37 122.4(5)
P1 Rh1 C36 C37 172.6(4)
P2 Rh1 C36 C37 -75.5(4)
C35 C36 C37 C38 61.6(7)
Rh1 C36 C37 C38 -22.1(7)
C36 C37 C38 C39 11.9(8)
C37 C38 C39 C40 -78.8(6)
C37 C38 C39 Rh1 4.6(6)
N2 Rh1 C39 C40 -93.6(2)
C36 Rh1 C39 C40 107.3(3)
C35 Rh1 C39 C40 72.3(3)
P1 Rh1 C39 C40 -8.1(4)
P2 Rh1 C39 C40 -160.2(2)
N2 Rh1 C39 C38 146.4(3)
C40 Rh1 C39 C38 -120.0(4)
C36 Rh1 C39 C38 -12.8(3)
C35 Rh1 C39 C38 -47.8(3)
P1 Rh1 C39 C38 -128.2(3)
P2 Rh1 C39 C38 79.8(3)
C38 C39 C40 C41 0.0(6)
Rh1 C39 C40 C41 -107.2(4)
C38 C39 C40 Rh1 107.2(4)
N2 Rh1 C40 C39 87.6(2)
C36 Rh1 C40 C39 -70.3(3)
C35 Rh1 C40 C39 -104.2(3)
P1 Rh1 C40 C39 175.9(2)
P2 Rh1 C40 C39 26.1(3)
N2 Rh1 C40 C41 -153.9(3)
C39 Rh1 C40 C41 118.5(4)
C36 Rh1 C40 C41 48.2(3)
C35 Rh1 C40 C41 14.4(3)
P1 Rh1 C40 C41 -65.5(3)
P2 Rh1 C40 C41 144.6(3)
C39 C40 C41 C42 64.7(6)
Rh1 C40 C41 C42 -17.4(6)
C40 C41 C42 C35 9.4(8)
C36 C35 C42 C41 -78.5(7)
Rh1 C35 C42 C41 2.6(7)
